data_8105906
loop_
_publ_author_name
'Liu, Fu-Jie'
'Wang, Guo-Xi'

_publ_section_title
;
 Crystal structure of
 4-(2-bromo-4-(6-morpholino-3-phenyl-3H-benzo[f]chromen-3-yl)
 cyclohexa-2,5-dien-1-yl)morpholine, C33H31BrN2O
;
_journal_issue 5
_journal_name_full 'Zeitschrift f\"ur Kristallographie - New Crystal Structures'
_journal_page_first 965
_journal_page_last 967
_journal_paper_doi 10.1515/ncrs-2019-0187
_journal_volume 234
_journal_year 2019
_chemical_formula_moiety 'C33 H31 Br N2 O3'
_chemical_formula_sum 'C33 H31 Br N2 O3'
_chemical_formula_weight 583.51
_space_group_crystal_system monoclinic
_space_group_IT_number 14
_space_group_name_Hall '-P 2ybc'
_space_group_name_H-M_alt 'P 1 21/c 1'
_atom_sites_solution_hydrogens geom
_atom_sites_solution_primary direct
_atom_sites_solution_secondary difmap
_cell_angle_alpha 90.00
_cell_angle_beta 95.175(2)
_cell_angle_gamma 90.00
_cell_formula_units_Z 4
_cell_length_a 10.2014(15)
_cell_length_b 21.499(3)
_cell_length_c 12.1885(18)
_cell_measurement_reflns_used 2464
_cell_measurement_temperature 296(2)
_cell_measurement_theta_max 22.628
_cell_measurement_theta_min 2.531
_cell_volume 2662.3(7)
_computing_cell_refinement 'Bruker SMART [1]'
_computing_data_collection 'Bruker SMART [1]'
_computing_data_reduction 'Bruker SMART [1]'
_computing_molecular_graphics 'Olex2 (Dolomanov et al., 2009)[4]'
_computing_publication_material 'Olex2 (Dolomanov et al., 2009)[4]'
_computing_structure_refinement 'ShelXL (Sheldrick, 2015)[2]'
_computing_structure_solution 'SHELXS-97 (Sheldrick, 1990)[2]'
_diffrn_ambient_temperature 296.15
_diffrn_measured_fraction_theta_full 1.000
_diffrn_measured_fraction_theta_max 1.000
_diffrn_measurement_device_type 'Bruker Smart Apex CCD area detector'
_diffrn_measurement_method 'phi and omega scans'
_diffrn_radiation_monochromator graphite
_diffrn_radiation_type MoK\a
_diffrn_radiation_wavelength 0.71073
_diffrn_reflns_av_R_equivalents 0.0724
_diffrn_reflns_av_unetI/netI 0.0711
_diffrn_reflns_limit_h_max 11
_diffrn_reflns_limit_h_min -11
_diffrn_reflns_limit_k_max 25
_diffrn_reflns_limit_k_min -25
_diffrn_reflns_limit_l_max 14
_diffrn_reflns_limit_l_min -14
_diffrn_reflns_number 18753
_diffrn_reflns_theta_full 24.71
_diffrn_reflns_theta_max 24.71
_diffrn_reflns_theta_min 1.89
_diffrn_source 'fine-focus sealed tube'
_exptl_absorpt_coefficient_mu 1.583
_exptl_absorpt_correction_type none
_exptl_crystal_density_diffrn 1.456
_exptl_crystal_density_method 'not measured'
_exptl_crystal_description block
_exptl_crystal_F_000 1208
_exptl_crystal_size_max 0.18
_exptl_crystal_size_mid 0.17
_exptl_crystal_size_min 0.16
_refine_diff_density_max 0.731
_refine_diff_density_min -1.230
_refine_diff_density_rms 0.180
_refine_ls_extinction_method none
_refine_ls_goodness_of_fit_ref 1.055
_refine_ls_hydrogen_treatment constr
_refine_ls_matrix_type full
_refine_ls_number_parameters 352
_refine_ls_number_reflns 4521
_refine_ls_number_restraints 0
_refine_ls_restrained_S_all 1.055
_refine_ls_R_factor_all 0.1002
_refine_ls_R_factor_gt 0.0521
_refine_ls_shift/su_max 0.001
_refine_ls_shift/su_mean 0.000
_refine_ls_structure_factor_coef Fsqd
_refine_ls_weighting_details 'calc w=1/[\s^2^(Fo^2^)+(0.1199P)^2^+0.0000P] where P=(Fo^2^+2Fc^2^)/3'
_refine_ls_weighting_scheme calc
_refine_ls_wR_factor_gt 0.1445
_refine_ls_wR_factor_ref 0.1993
_reflns_number_gt 2866
_reflns_number_total 4521
_reflns_threshold_expression >2sigma(I)
_cod_data_source_file suppl_ncrs-2019-0187_suppl.cif
_cod_data_source_block 4
_cod_database_code 8105906
_olex2_refinement_description
;
1. Fixed Uiso
 At 1.2 times of:
  All C(H) groups, All C(H,H) groups
2.a Secondary CH2 refined with riding coordinates:
 C19(H19A,H19B), C21(H21A,H21B), C24(H24A,H24B), C26(H26A,H26B), C29(H29A,
 H29B), C31(H31A,H31B), C32(H32A,H32B), C33(H33A,H33B)
2.b Aromatic/amide H refined with riding coordinates:
 C8(H8), C9(H9), C11(H11), C12(H12), C14(H14), C15(H15), C16(H16), C17(H17),
 C18(H18), C20(H20), C22(H22), C23(H23), C25(H25), C27(H27), C30(H30)
;
_olex2_submission_special_instructions 'No special instructions were received'

loop_
_space_group_symop_id
_space_group_symop_operation_xyz
1 'x, y, z'
2 '-x, y+1/2, -z+1/2'
3 '-x, -y, -z'
4 'x, -y-1/2, z-1/2'

loop_
_atom_site_label
_atom_site_type_symbol
_atom_site_fract_x
_atom_site_fract_y
_atom_site_fract_z
_atom_site_U_iso_or_equiv
_atom_site_adp_type
_atom_site_occupancy
_atom_site_calc_flag
_atom_site_disorder_assembly
_atom_site_disorder_group
_atom_site_refinement_flags_posn
Br1 Br 0.31773(5) 0.50108(3) 0.92376(5) 0.0332(2) Uani 1 d . . .
N1 N 0.3167(5) 0.5022(2) 0.6718(4) 0.0295(11) Uani 1 d . . .
N2 N 0.2058(4) 0.8100(2) 1.0609(3) 0.0240(11) Uani 1 d . . .
O1 O 0.1261(4) 0.4444(2) 0.5230(4) 0.0459(12) Uani 1 d . . .
O2 O 0.6065(3) 0.71007(18) 0.9798(3) 0.0249(9) Uani 1 d . . .
O3 O -0.0051(4) 0.78428(19) 1.1924(3) 0.0355(11) Uani 1 d . . .
C1 C 0.7913(5) 0.6469(3) 0.9447(5) 0.0254(13) Uani 1 d . . .
C2 C 0.4268(5) 0.8373(3) 0.8329(4) 0.0229(13) Uani 1 d . . .
C3 C 0.5240(5) 0.7909(3) 0.8576(4) 0.0226(13) Uani 1 d . . .
C4 C 0.5134(5) 0.7531(3) 0.9478(5) 0.0217(12) Uani 1 d . . .
C5 C 0.3118(5) 0.8019(2) 0.9921(4) 0.0218(12) Uani 1 d . . .
C6 C 0.3188(5) 0.8438(3) 0.9001(4) 0.0211(12) Uani 1 d . . .
C7 C 0.6712(5) 0.6817(3) 0.8903(5) 0.0260(13) Uani 1 d . . .
C8 C 0.6435(5) 0.7830(3) 0.7999(5) 0.0279(14) Uani 1 d . . .
H8 H 0.6679 0.8136 0.7518 0.034 Uiso 1 calc . . R
C9 C 0.4089(5) 0.7585(3) 1.0148(4) 0.0216(12) Uani 1 d . . .
H9 H 0.4055 0.7324 1.0753 0.026 Uiso 1 calc . . R
C10 C 0.4148(5) 0.5555(3) 0.8373(5) 0.0256(13) Uani 1 d . . .
C11 C 0.2405(6) 0.9336(3) 0.7924(5) 0.0307(14) Uani 1 d . . .
H11 H 0.1797 0.9655 0.7790 0.037 Uiso 1 calc . . R
C12 C 0.2290(5) 0.8931(3) 0.8779(4) 0.0257(13) Uani 1 d . . .
H12 H 0.1603 0.8983 0.9223 0.031 Uiso 1 calc . . R
C13 C 0.4027(5) 0.5475(3) 0.7221(5) 0.0266(13) Uani 1 d . . .
C14 C 0.7153(5) 0.7331(3) 0.8162(4) 0.0257(14) Uani 1 d . . .
H14 H 0.7932 0.7290 0.7827 0.031 Uiso 1 calc . . R
C15 C 0.4972(5) 0.5985(3) 0.8897(5) 0.0266(13) Uani 1 d . . .
H15 H 0.5019 0.6022 0.9660 0.032 Uiso 1 calc . . R
C16 C 0.9570(6) 0.6311(3) 1.0962(5) 0.0377(16) Uani 1 d . . .
H16 H 0.9915 0.6402 1.1676 0.045 Uiso 1 calc . . R
C17 C 0.8421(5) 0.6604(3) 1.0528(5) 0.0279(14) Uani 1 d . . .
H17 H 0.7994 0.6886 1.0951 0.033 Uiso 1 calc . . R
C18 C 0.3435(6) 0.9268(3) 0.7256(5) 0.0308(15) Uani 1 d . . .
H18 H 0.3512 0.9543 0.6676 0.037 Uiso 1 calc . . R
C19 C 0.2297(6) 0.7820(3) 1.1723(5) 0.0299(14) Uani 1 d . . .
H19A H 0.3140 0.7956 1.2072 0.036 Uiso 1 calc . . R
H19B H 0.2307 0.7370 1.1669 0.036 Uiso 1 calc . . R
C20 C 0.9684(6) 0.5754(3) 0.9282(6) 0.0417(17) Uani 1 d . . .
H20 H 1.0110 0.5469 0.8864 0.050 Uiso 1 calc . . R
C21 C 0.0748(5) 0.7902(3) 1.0108(5) 0.0275(14) Uani 1 d . . .
H21A H 0.0728 0.7454 1.0020 0.033 Uiso 1 calc . . R
H21B H 0.0574 0.8090 0.9385 0.033 Uiso 1 calc . . R
C22 C 0.4331(5) 0.8802(3) 0.7447(5) 0.0267(14) Uani 1 d . . .
H22 H 0.5005 0.8763 0.6986 0.032 Uiso 1 calc . . R
C23 C 0.4810(6) 0.5866(3) 0.6648(5) 0.0321(15) Uani 1 d . . .
H23 H 0.4766 0.5830 0.5886 0.039 Uiso 1 calc . . R
C24 C 0.1206(6) 0.8025(3) 1.2393(5) 0.0357(16) Uani 1 d . . .
H24A H 0.1353 0.7850 1.3128 0.043 Uiso 1 calc . . R
H24B H 0.1229 0.8475 1.2462 0.043 Uiso 1 calc . . R
C25 C 0.5656(5) 0.6308(3) 0.7155(5) 0.0283(14) Uani 1 d . . .
H25 H 0.6158 0.6559 0.6735 0.034 Uiso 1 calc . . R
C26 C 0.2595(6) 0.4245(3) 0.5321(6) 0.0403(17) Uani 1 d . . .
H26A H 0.2815 0.4086 0.4616 0.048 Uiso 1 calc . . R
H26B H 0.2711 0.3911 0.5856 0.048 Uiso 1 calc . . R
C27 C 0.8554(5) 0.6041(3) 0.8846(5) 0.0366(16) Uani 1 d . . .
H27 H 0.8214 0.5944 0.8133 0.044 Uiso 1 calc . . R
C28 C 0.5746(5) 0.6370(3) 0.8291(5) 0.0257(13) Uani 1 d . . .
C29 C -0.0293(5) 0.8103(3) 1.0843(5) 0.0332(15) Uani 1 d . . .
H29A H -0.0300 0.8553 1.0895 0.040 Uiso 1 calc . . R
H29B H -0.1151 0.7969 1.0521 0.040 Uiso 1 calc . . R
C30 C 1.0192(6) 0.5893(3) 1.0354(5) 0.0345(15) Uani 1 d . . .
H30 H 1.0958 0.5699 1.0653 0.041 Uiso 1 calc . . R
C31 C 0.3496(6) 0.4771(3) 0.5670(6) 0.0384(16) Uani 1 d . . .
H31A H 0.4400 0.4626 0.5740 0.046 Uiso 1 calc . . R
H31B H 0.3418 0.5096 0.5115 0.046 Uiso 1 calc . . R
C32 C 0.1770(5) 0.5212(3) 0.6631(5) 0.0335(15) Uani 1 d . . .
H32A H 0.1633 0.5554 0.6114 0.040 Uiso 1 calc . . R
H32B H 0.1534 0.5352 0.7344 0.040 Uiso 1 calc . . R
C33 C 0.0926(6) 0.4676(3) 0.6249(5) 0.0397(16) Uani 1 d . . .
H33A H 0.1021 0.4348 0.6796 0.048 Uiso 1 calc . . R
H33B H 0.0012 0.4807 0.6177 0.048 Uiso 1 calc . . R

loop_
_atom_site_aniso_label
_atom_site_aniso_U_11
_atom_site_aniso_U_22
_atom_site_aniso_U_33
_atom_site_aniso_U_23
_atom_site_aniso_U_13
_atom_site_aniso_U_12
Br1 0.0262(4) 0.0433(4) 0.0307(4) 0.0037(3) 0.0058(3) -0.0085(3)
N1 0.021(2) 0.037(3) 0.030(3) -0.001(2) 0.000(2) 0.005(2)
N2 0.021(2) 0.034(3) 0.018(3) 0.005(2) 0.009(2) 0.006(2)
O1 0.032(2) 0.053(3) 0.052(3) -0.011(2) -0.004(2) -0.001(2)
O2 0.0192(19) 0.036(2) 0.021(2) -0.0008(18) 0.0094(16) 0.0038(17)
O3 0.025(2) 0.044(3) 0.041(3) 0.005(2) 0.0202(19) 0.0019(19)
C1 0.015(3) 0.031(3) 0.031(3) 0.002(3) 0.008(2) -0.002(2)
C2 0.021(3) 0.031(3) 0.018(3) 0.000(3) 0.004(2) -0.006(2)
C3 0.020(3) 0.029(3) 0.020(3) -0.004(3) 0.008(2) -0.004(2)
C4 0.018(3) 0.027(3) 0.021(3) -0.005(3) 0.005(2) -0.002(2)
C5 0.019(3) 0.027(3) 0.020(3) 0.000(2) 0.009(2) -0.003(2)
C6 0.020(3) 0.029(3) 0.015(3) -0.003(2) 0.001(2) -0.002(2)
C7 0.016(3) 0.037(3) 0.026(3) -0.003(3) 0.008(2) 0.003(2)
C8 0.023(3) 0.033(3) 0.030(3) 0.000(3) 0.015(3) -0.006(3)
C9 0.017(3) 0.031(3) 0.017(3) 0.003(2) 0.003(2) -0.002(2)
C10 0.019(3) 0.030(3) 0.028(3) 0.004(3) 0.004(2) 0.001(2)
C11 0.030(3) 0.038(4) 0.025(3) -0.001(3) 0.002(3) 0.007(3)
C12 0.019(3) 0.037(3) 0.022(3) -0.001(3) 0.005(2) 0.000(3)
C13 0.019(3) 0.027(3) 0.034(4) 0.002(3) 0.004(3) 0.003(2)
C14 0.015(3) 0.038(4) 0.025(3) -0.002(3) 0.012(2) -0.008(3)
C15 0.025(3) 0.037(4) 0.018(3) 0.003(3) 0.003(2) 0.001(3)
C16 0.033(4) 0.046(4) 0.034(4) 0.001(3) 0.004(3) -0.006(3)
C17 0.020(3) 0.039(4) 0.026(3) 0.001(3) 0.006(2) -0.003(3)
C18 0.035(3) 0.044(4) 0.012(3) 0.007(3) -0.004(3) -0.012(3)
C19 0.027(3) 0.039(4) 0.025(3) 0.004(3) 0.014(3) 0.004(3)
C20 0.022(3) 0.053(4) 0.051(5) -0.003(4) 0.012(3) 0.009(3)
C21 0.025(3) 0.032(3) 0.028(3) 0.004(3) 0.009(3) -0.001(3)
C22 0.022(3) 0.037(4) 0.022(3) 0.000(3) 0.008(2) -0.006(3)
C23 0.035(3) 0.045(4) 0.016(3) 0.000(3) -0.003(3) 0.005(3)
C24 0.039(4) 0.047(4) 0.023(3) 0.010(3) 0.019(3) 0.006(3)
C25 0.028(3) 0.029(3) 0.028(3) -0.004(3) 0.006(3) -0.001(3)
C26 0.033(4) 0.046(4) 0.041(4) -0.014(3) 0.001(3) -0.004(3)
C27 0.022(3) 0.053(4) 0.036(4) -0.007(3) 0.009(3) 0.002(3)
C28 0.017(3) 0.035(3) 0.026(3) 0.001(3) 0.007(2) 0.005(2)
C29 0.025(3) 0.037(4) 0.039(4) 0.009(3) 0.010(3) 0.006(3)
C30 0.022(3) 0.044(4) 0.037(4) 0.002(3) 0.004(3) -0.002(3)
C31 0.031(4) 0.040(4) 0.045(4) -0.002(3) 0.006(3) -0.001(3)
C32 0.022(3) 0.049(4) 0.029(4) 0.004(3) 0.003(3) 0.000(3)
C33 0.025(3) 0.052(4) 0.042(4) -0.009(3) 0.005(3) -0.010(3)

loop_
_atom_type_symbol
_atom_type_description
_atom_type_scat_dispersion_real
_atom_type_scat_dispersion_imag
_atom_type_scat_source
C C 0.0033 0.0016 'International Tables Vol C Tables 4.2.6.8 and 6.1.1.4'
H H 0.0000 0.0000 'International Tables Vol C Tables 4.2.6.8 and 6.1.1.4'
Br Br -0.2901 2.4595 'International Tables Vol C Tables 4.2.6.8 and 6.1.1.4'
N N 0.0061 0.0033 'International Tables Vol C Tables 4.2.6.8 and 6.1.1.4'
O O 0.0106 0.0060 'International Tables Vol C Tables 4.2.6.8 and 6.1.1.4'

loop_
_geom_angle_atom_site_label_1
_geom_angle_atom_site_label_2
_geom_angle_atom_site_label_3
_geom_angle
_geom_angle_site_symmetry_1
_geom_angle_site_symmetry_3
C13 N1 C31 116.9(5) . .
C13 N1 C32 113.4(5) . .
C31 N1 C32 109.7(5) . .
C5 N2 C19 114.5(4) . .
C5 N2 C21 115.0(4) . .
C21 N2 C19 109.2(4) . .
C33 O1 C26 110.1(5) . .
C4 O2 C7 114.9(4) . .
C24 O3 C29 109.9(4) . .
C17 C1 C7 121.2(5) . .
C27 C1 C7 119.6(5) . .
C27 C1 C17 119.0(5) . .
C3 C2 C6 120.2(5) . .
C3 C2 C22 122.5(5) . .
C22 C2 C6 117.3(5) . .
C2 C3 C8 124.9(5) . .
C4 C3 C2 118.7(5) . .
C4 C3 C8 116.2(5) . .
O2 C4 C3 121.8(4) . .
O2 C4 C9 116.0(5) . .
C3 C4 C9 122.1(5) . .
N2 C5 C6 118.0(5) . .
C9 C5 N2 122.2(5) . .
C9 C5 C6 119.7(5) . .
C2 C6 C5 118.4(5) . .
C12 C6 C2 118.7(5) . .
C12 C6 C5 122.7(5) . .
O2 C7 C1 106.1(4) . .
O2 C7 C14 108.5(4) . .
O2 C7 C28 108.3(4) . .
C14 C7 C1 110.1(4) . .
C14 C7 C28 112.4(5) . .
C28 C7 C1 111.2(5) . .
C14 C8 C3 120.0(5) . .
C5 C9 C4 120.8(5) . .
C13 C10 Br1 118.1(4) . .
C15 C10 Br1 118.9(4) . .
C15 C10 C13 122.9(5) . .
C12 C11 C18 120.0(6) . .
C11 C12 C6 121.6(5) . .
C10 C13 N1 120.8(5) . .
C23 C13 N1 124.2(5) . .
C23 C13 C10 115.1(5) . .
C8 C14 C7 119.8(5) . .
C10 C15 C28 120.3(5) . .
C30 C16 C17 120.7(6) . .
C16 C17 C1 119.4(6) . .
C22 C18 C11 120.4(5) . .
N2 C19 C24 108.0(5) . .
C27 C20 C30 119.7(6) . .
N2 C21 C29 109.2(5) . .
C18 C22 C2 122.0(5) . .
C13 C23 C25 123.5(5) . .
O3 C24 C19 112.8(5) . .
C28 C25 C23 119.5(5) . .
O1 C26 C31 110.8(5) . .
C20 C27 C1 121.1(6) . .
C15 C28 C7 119.0(5) . .
C25 C28 C7 122.2(5) . .
C25 C28 C15 118.7(5) . .
O3 C29 C21 111.2(5) . .
C16 C30 C20 120.0(6) . .
N1 C31 C26 110.2(5) . .
N1 C32 C33 109.6(5) . .
O1 C33 C32 111.8(5) . .

loop_
_geom_bond_atom_site_label_1
_geom_bond_atom_site_label_2
_geom_bond_distance
_geom_bond_site_symmetry_2
Br1 C10 1.910(5) .
N1 C13 1.414(7) .
N1 C31 1.452(8) .
N1 C32 1.477(7) .
N2 C5 1.437(6) .
N2 C19 1.486(7) .
N2 C21 1.481(7) .
O1 C26 1.421(7) .
O1 C33 1.410(7) .
O2 C4 1.357(6) .
O2 C7 1.459(6) .
O3 C24 1.412(7) .
O3 C29 1.431(7) .
C1 C7 1.535(7) .
C1 C17 1.402(8) .
C1 C27 1.378(8) .
C2 C3 1.421(8) .
C2 C6 1.438(7) .
C2 C22 1.421(8) .
C3 C4 1.380(7) .
C3 C8 1.471(7) .
C4 C9 1.405(7) .
C5 C6 1.445(7) .
C5 C9 1.370(7) .
C6 C12 1.412(7) .
C7 C14 1.521(8) .
C7 C28 1.522(8) .
C8 C14 1.304(8) .
C10 C13 1.409(8) .
C10 C15 1.368(8) .
C11 C12 1.370(8) .
C11 C18 1.394(8) .
C13 C23 1.389(8) .
C15 C28 1.399(7) .
C16 C17 1.393(8) .
C16 C30 1.358(8) .
C18 C22 1.363(8) .
C19 C24 1.505(7) .
C20 C27 1.371(8) .
C20 C30 1.394(9) .
C21 C29 1.513(7) .
C23 C25 1.390(8) .
C25 C28 1.385(8) .
C26 C31 1.496(8) .
C32 C33 1.487(9) .
